data_7157479
loop_
_publ_author_name
'Recchi, Ana Maria S.'
'Rosa, Pedro H. P.'
'Back, Davi F.'
'Zeni, Gilson'

_publ_section_title
;
 Selenium-promoted electrophilic cyclization of arylpropiolamides:
 synthesis of 3-organoselenyl spiro[4,5]trienones.
;
_journal_issue 18
_journal_name_full 'Organic &amp; biomolecular chemistry'
_journal_page_first 3544
_journal_page_last 3551
_journal_paper_doi 10.1039/d0ob00609b
_journal_volume 18
_journal_year 2020
_chemical_absolute_configuration rmad
_chemical_formula_moiety 'C22 H17 N O2 Se'
_chemical_formula_sum 'C22 H17 N O2 Se'
_chemical_formula_weight 406.32
_chemical_melting_point ?
_chemical_name_common 'azaspiro deca trienedione'
_chemical_name_systematic
;
1-methyl-4-phenyl-3-(phenylselanyl)-1-azaspiro[4.5]deca-3,7,9-triene-2,6-dione
;
_space_group_IT_number 7
_space_group_name_Hall 'P -2yc'
_space_group_name_H-M_alt 'P 1 c 1'
_symmetry_cell_setting monoclinic
_symmetry_space_group_name_Hall 'P -2yc'
_symmetry_space_group_name_H-M 'P 1 c 1'
_atom_sites_solution_hydrogens geom
_atom_sites_solution_primary direct
_atom_sites_solution_secondary difmap
_audit_conform_dict_location ftp://ftp.iucr.org/pub/cif_core.dic
_audit_conform_dict_name cif_core.dic
_audit_conform_dict_version 2.4
_audit_creation_date 2019-06-14T17:16:50-00:00
_audit_creation_method 'WinGX routine CIF_UPDATE'
_audit_update_record
;
2020-03-19 deposited with the CCDC.	2020-04-21 downloaded from the CCDC.
;
_cell_angle_alpha 90
_cell_angle_beta 98.129(2)
_cell_angle_gamma 90
_cell_formula_units_Z 4
_cell_length_a 9.6477(5)
_cell_length_b 14.9116(8)
_cell_length_c 13.3181(7)
_cell_measurement_reflns_used 9259
_cell_measurement_temperature 295(2)
_cell_measurement_theta_max 25.547
_cell_measurement_theta_min 2.532
_cell_volume 1896.73(17)
_computing_cell_refinement 'SAINT V8.34A (Bruker AXS Inc., 2013)'
_computing_data_collection 'Bruker Instrument Service v4.2.7'
_computing_data_reduction 'SAINT V8.34A (Bruker AXS Inc., 2013)'
_computing_molecular_graphics 'Diamond (version 3.2i); Crystal Impact GbR'
_computing_structure_refinement 'SHELXL-97 (Sheldrick, 2008)'
_computing_structure_solution 'SHELXL-2008 (Sheldrick, 2008)'
_diffrn_ambient_temperature 295(2)
_diffrn_detector_area_resol_mean 10.4167
_diffrn_measured_fraction_theta_full 0.997
_diffrn_measured_fraction_theta_max 0.997
_diffrn_measurement_device_type 'Bruker D8 Quest Photon 100 diffractometer'
_diffrn_measurement_method '2\% \f & \w scans'
_diffrn_radiation_monochromator graphite
_diffrn_radiation_type MoK\a
_diffrn_radiation_wavelength 0.71073
_diffrn_reflns_av_R_equivalents 0.0429
_diffrn_reflns_av_unetI/netI 0.0376
_diffrn_reflns_limit_h_max 12
_diffrn_reflns_limit_h_min -12
_diffrn_reflns_limit_k_max 19
_diffrn_reflns_limit_k_min -19
_diffrn_reflns_limit_l_max 17
_diffrn_reflns_limit_l_min -17
_diffrn_reflns_number 78808
_diffrn_reflns_theta_full 28.4
_diffrn_reflns_theta_max 28.4
_diffrn_reflns_theta_min 2.53
_diffrn_source 'micro-focus tube'
_exptl_absorpt_coefficient_mu 1.995
_exptl_absorpt_correction_T_max 0.6811
_exptl_absorpt_correction_T_min 0.5201
_exptl_absorpt_correction_type multi-scan
_exptl_absorpt_process_details
;
SADABS (version 2012/1; Bruker, 2012) was used to perform the numerical
        absorption correction based on the indexed faces of the crystal.
;
_exptl_crystal_colour yellow
_exptl_crystal_density_diffrn 1.423
_exptl_crystal_density_meas ?
_exptl_crystal_density_method 'not measured'
_exptl_crystal_description block
_exptl_crystal_F_000 824
_exptl_crystal_size_max 0.39
_exptl_crystal_size_mid 0.24
_exptl_crystal_size_min 0.2
_refine_diff_density_max 0.54
_refine_diff_density_min -0.562
_refine_diff_density_rms 0.18
_refine_ls_abs_structure_details 'Flack H D (1983), Acta Cryst. A39, 876-881'
_refine_ls_abs_structure_Flack 0.021(7)
_refine_ls_extinction_coef none
_refine_ls_extinction_method none
_refine_ls_goodness_of_fit_ref 1.028
_refine_ls_hydrogen_treatment constr
_refine_ls_matrix_type full
_refine_ls_number_parameters 469
_refine_ls_number_reflns 9479
_refine_ls_number_restraints 2
_refine_ls_restrained_S_all 1.028
_refine_ls_R_factor_all 0.0546
_refine_ls_R_factor_gt 0.0377
_refine_ls_shift/su_max 0
_refine_ls_shift/su_mean 0
_refine_ls_structure_factor_coef Fsqd
_refine_ls_weighting_details 'calc w=1/[\s^2^(Fo^2^)+(0.0699P)^2^+0.0316P] where P=(Fo^2^+2Fc^2^)/3'
_refine_ls_weighting_scheme calc
_refine_ls_wR_factor_gt 0.0994
_refine_ls_wR_factor_ref 0.1104
_reflns_number_gt 7599
_reflns_number_total 9479
_reflns_threshold_expression >2\s(I)
_cod_data_source_file d0ob00609b2.cif
_cod_data_source_block teste2_a
_cod_depositor_comments
;
The following automatic conversions were performed:

data item '_chemical_melting_point' value 'none' was changed to '?'
-- the value is undefined or not given.

data item '_exptl_crystal_density_meas' value 'none' was changed to
'?' -- the value is perceived as not measured.

Automatic conversion script
Id: cif_fix_values 7556 2019-12-06 15:28:31Z antanas 

 Adding full bibliography for 7157478--7157479.cif.

2024-12-16
Z value and formula fixed to values more according to usual
chemical conventions.                 miguel
;
_cod_original_formula_sum 'C44 H34 N2 O4 Se2'
_cod_original_formula_weight 812.65
_cod_original_formula_moiety 'C44 H34 N2 O4 Se2'
_cod_original_formula_units_Z 2
_cod_original_sg_symbol_Hall P-2yc
_cod_original_sg_symbol_H-M P1c1
_cod_database_code 7157479

loop_
_symmetry_equiv_pos_as_xyz
'x, y, z'
'x, -y, z+1/2'

loop_
_atom_site_label
_atom_site_type_symbol
_atom_site_fract_x
_atom_site_fract_y
_atom_site_fract_z
_atom_site_U_iso_or_equiv
_atom_site_adp_type
_atom_site_occupancy
_atom_site_symmetry_multiplicity
_atom_site_calc_flag
_atom_site_refinement_flags
_atom_site_disorder_assembly
_atom_site_disorder_group
Se37 Se 0.60344(3) 0.25062(2) 0.29067(3) 0.06019(10) Uani 1 1 d . . .
Se11 Se 0.09038(4) 0.26893(3) 0.76587(3) 0.08211(16) Uani 1 1 d . . .
O39 O 0.5804(2) 0.46518(16) 0.36095(17) 0.0632(5) Uani 1 1 d . . .
O52 O 0.9089(3) 0.4933(2) 0.1839(2) 0.0899(8) Uani 1 1 d . . .
O26 O 0.4130(3) 0.0008(2) 0.7514(2) 0.0855(8) Uani 1 1 d . . .
N33 N 0.8184(2) 0.48140(17) 0.37314(19) 0.0553(6) Uani 1 1 d . . .
O13 O 0.1208(3) 0.1010(2) 0.9348(2) 0.0975(10) Uani 1 1 d . . .
C4 C 0.5010(3) 0.0513(2) 0.7919(2) 0.0609(8) Uani 1 1 d . . .
C10 C 0.3664(3) 0.1929(2) 0.79757(18) 0.0483(6) Uani 1 1 d . . .
C42 C 0.5411(3) 0.3667(2) 0.1155(2) 0.0581(7) Uani 1 1 d . . .
H42 H 0.6305 0.3904 0.1329 0.07 Uiso 1 1 calc R . .
C35 C 0.7345(3) 0.34521(19) 0.3205(2) 0.0474(6) Uani 1 1 d . . .
N7 N 0.3555(3) 0.0891(2) 0.92431(18) 0.0675(7) Uani 1 1 d . . .
C34 C 0.6976(3) 0.4356(2) 0.35230(19) 0.0495(6) Uani 1 1 d . . .
C31 C 0.9377(3) 0.4299(2) 0.3512(2) 0.0530(6) Uani 1 1 d . . .
C41 C 0.4927(3) 0.3014(2) 0.1741(2) 0.0496(6) Uani 1 1 d . . .
C5 C 0.4562(3) 0.1244(2) 0.86366(19) 0.0526(6) Uani 1 1 d . . .
C9 C 0.2364(3) 0.1897(2) 0.8187(2) 0.0576(7) Uani 1 1 d . . .
C15 C -0.0141(3) 0.1947(2) 0.6661(2) 0.0590(7) Uani 1 1 d . . .
C36 C 0.8718(3) 0.33850(19) 0.3214(2) 0.0485(6) Uani 1 1 d . . .
C6 C 0.5769(4) 0.1713(3) 0.9277(2) 0.0738(10) Uani 1 1 d . . .
H6 H 0.5594 0.2089 0.9802 0.089 Uiso 1 1 calc R . .
C32 C 1.0466(3) 0.4217(3) 0.4439(3) 0.0731(9) Uani 1 1 d . . .
H32 H 1.0181 0.4128 0.507 0.088 Uiso 1 1 calc R . .
C3 C 0.6457(4) 0.0477(4) 0.7779(3) 0.0867(12) Uani 1 1 d . . .
H3 H 0.6735 0.0095 0.7292 0.104 Uiso 1 1 calc R . .
C16 C 0.0326(4) 0.1145(3) 0.6341(3) 0.0744(9) Uani 1 1 d . . .
H16 H 0.1192 0.0924 0.6631 0.089 Uiso 1 1 calc R . .
C30 C 0.9920(4) 0.4655(3) 0.2551(3) 0.0655(8) Uani 1 1 d . . .
C43 C 0.4541(4) 0.3973(2) 0.0294(2) 0.0723(9) Uani 1 1 d . . .
H43 H 0.4861 0.4414 -0.0111 0.087 Uiso 1 1 calc R . .
C12 C 0.4208(4) 0.2478(2) 0.7196(2) 0.0525(7) Uani 1 1 d . . .
C21 C 0.4978(4) 0.3238(2) 0.7445(3) 0.0680(8) Uani 1 1 d . . .
H21 H 0.5193 0.341 0.812 0.082 Uiso 1 1 calc R . .
C17 C -0.0480(5) 0.0664(3) 0.5590(3) 0.0894(12) Uani 1 1 d . . .
H17 H -0.0152 0.0126 0.5361 0.107 Uiso 1 1 calc R . .
C40 C 0.8298(4) 0.5737(2) 0.4060(3) 0.0724(9) Uani 1 1 d . . .
H40A H 0.9264 0.5914 0.4153 0.109 Uiso 1 1 calc R . .
H40B H 0.793 0.5798 0.4689 0.109 Uiso 1 1 calc R . .
H40C H 0.7776 0.6111 0.3555 0.109 Uiso 1 1 calc R . .
C22 C 0.5437(5) 0.3752(3) 0.6687(4) 0.0866(11) Uani 1 1 d . . .
H22 H 0.5947 0.4273 0.6854 0.104 Uiso 1 1 calc R . .
C8 C 0.2247(4) 0.1217(3) 0.8981(2) 0.0687(9) Uani 1 1 d . . .
C1 C 0.7068(4) 0.1595(3) 0.9099(4) 0.0948(15) Uani 1 1 d . . .
H1 H 0.7782 0.1918 0.9478 0.114 Uiso 1 1 calc R . .
C38 C 0.9538(3) 0.2614(2) 0.2915(3) 0.0568(7) Uani 1 1 d . . .
C27 C 1.1783(4) 0.4269(3) 0.4373(4) 0.0926(14) Uani 1 1 d . . .
H27 H 1.2424 0.42 0.4959 0.111 Uiso 1 1 calc R . .
C23 C 0.5139(5) 0.3492(3) 0.5694(3) 0.0880(13) Uani 1 1 d . . .
H23 H 0.5476 0.3825 0.519 0.106 Uiso 1 1 calc R . .
C46 C 0.3580(4) 0.2675(3) 0.1489(3) 0.0679(9) Uani 1 1 d . . .
H46 H 0.3237 0.2247 0.1899 0.081 Uiso 1 1 calc R . .
C2 C 0.7416(4) 0.0989(4) 0.8346(4) 0.0959(14) Uani 1 1 d . . .
H2 H 0.8346 0.0945 0.8241 0.115 Uiso 1 1 calc R . .
C20 C -0.1427(5) 0.2276(3) 0.6240(3) 0.0813(11) Uani 1 1 d . . .
H20 H -0.1752 0.282 0.6457 0.098 Uiso 1 1 calc R . .
C44 C 0.3237(5) 0.3631(3) 0.0045(3) 0.0775(11) Uani 1 1 d . . .
H44 H 0.2665 0.3842 -0.0528 0.093 Uiso 1 1 calc R . .
C18 C -0.1775(5) 0.0986(4) 0.5182(4) 0.0981(14) Uani 1 1 d . . .
H18 H -0.234 0.0655 0.4693 0.118 Uiso 1 1 calc R . .
C45 C 0.2756(4) 0.2982(3) 0.0625(3) 0.0809(11) Uani 1 1 d . . .
H45 H 0.1866 0.2743 0.0439 0.097 Uiso 1 1 calc R . .
C29 C 1.1433(4) 0.4595(3) 0.2557(5) 0.0925(14) Uani 1 1 d . . .
H29 H 1.1814 0.4673 0.196 0.111 Uiso 1 1 calc R . .
C28 C 1.2286(4) 0.4424(3) 0.3448(6) 0.1080(19) Uani 1 1 d . . .
H28 H 1.3248 0.4411 0.3441 0.13 Uiso 1 1 calc R . .
C19 C -0.2224(5) 0.1785(4) 0.5491(3) 0.1015(16) Uani 1 1 d . . .
H19 H -0.3087 0.2007 0.5195 0.122 Uiso 1 1 calc R . .
C25 C 0.3881(4) 0.2227(3) 0.6186(3) 0.0686(8) Uani 1 1 d . . .
H25 H 0.3352 0.1715 0.6012 0.082 Uiso 1 1 calc R . .
C14 C 0.3915(5) 0.0199(4) 0.9995(3) 0.1053(16) Uani 1 1 d . . .
H14A H 0.49 0.0076 1.0056 0.158 Uiso 1 1 calc R . .
H14B H 0.3397 -0.0336 0.9792 0.158 Uiso 1 1 calc R . .
H14C H 0.3687 0.0399 1.0637 0.158 Uiso 1 1 calc R . .
C47 C 0.9378(5) 0.2370(3) 0.1908(4) 0.0785(11) Uani 1 1 d . . .
H47 H 0.8781 0.2696 0.1433 0.094 Uiso 1 1 calc R . .
C49 C 1.0989(5) 0.1167(3) 0.2319(6) 0.114(2) Uani 1 1 d . . .
H49 H 1.1476 0.0672 0.2126 0.136 Uiso 1 1 calc R . .
C51 C 1.0427(4) 0.2143(3) 0.3603(4) 0.0823(11) Uani 1 1 d . . .
H51 H 1.0553 0.2309 0.4283 0.099 Uiso 1 1 calc R . .
C48 C 1.0104(5) 0.1643(4) 0.1603(5) 0.1062(16) Uani 1 1 d . . .
H48 H 0.9998 0.1476 0.0923 0.127 Uiso 1 1 calc R . .
C24 C 0.4353(5) 0.2749(3) 0.5441(3) 0.0810(11) Uani 1 1 d . . .
H24 H 0.4129 0.2588 0.4763 0.097 Uiso 1 1 calc R . .
C50 C 1.1138(5) 0.1422(3) 0.3289(5) 0.1056(16) Uani 1 1 d . . .
H50 H 1.1741 0.1102 0.3766 0.127 Uiso 1 1 calc R . .

loop_
_atom_site_aniso_label
_atom_site_aniso_U_11
_atom_site_aniso_U_22
_atom_site_aniso_U_33
_atom_site_aniso_U_23
_atom_site_aniso_U_13
_atom_site_aniso_U_12
Se37 0.05917(17) 0.05984(16) 0.05908(16) 0.01124(12) -0.00030(12) -0.01604(14)
Se11 0.0661(2) 0.0723(2) 0.1057(4) -0.0303(2) 0.0046(2) 0.0101(2)
O39 0.0459(10) 0.0711(14) 0.0753(13) -0.0028(11) 0.0179(9) 0.0076(9)
O52 0.0790(17) 0.104(2) 0.0878(18) 0.0178(17) 0.0169(14) 0.0006(15)
O26 0.0911(17) 0.089(2) 0.0749(15) -0.0251(14) 0.0058(13) -0.0172(15)
N33 0.0477(12) 0.0532(14) 0.0645(14) -0.0109(11) 0.0057(10) 0.0005(10)
O13 0.0974(19) 0.112(2) 0.0940(19) -0.0171(17) 0.0510(16) -0.0431(17)
C4 0.073(2) 0.060(2) 0.0475(14) 0.0105(13) 0.0014(14) -0.0021(16)
C10 0.0521(14) 0.0563(16) 0.0358(11) -0.0015(11) 0.0035(10) -0.0087(12)
C42 0.0681(18) 0.0545(17) 0.0502(15) -0.0027(12) 0.0032(13) -0.0124(14)
C35 0.0444(13) 0.0532(15) 0.0424(12) 0.0008(11) -0.0015(10) -0.0075(11)
N7 0.088(2) 0.0754(19) 0.0400(12) 0.0089(11) 0.0120(12) -0.0184(15)
C34 0.0470(14) 0.0593(17) 0.0424(12) 0.0021(11) 0.0075(10) 0.0014(11)
C31 0.0389(12) 0.0549(16) 0.0639(16) -0.0086(13) 0.0021(11) -0.0022(11)
C41 0.0531(14) 0.0522(16) 0.0433(13) -0.0040(11) 0.0065(11) -0.0062(12)
C5 0.0567(15) 0.0608(17) 0.0384(12) 0.0079(11) 0.0007(11) -0.0086(12)
C9 0.0546(15) 0.0609(18) 0.0579(16) -0.0107(14) 0.0104(12) -0.0099(13)
C15 0.0518(16) 0.0609(19) 0.0657(18) 0.0009(14) 0.0135(13) 0.0063(13)
C36 0.0455(13) 0.0480(15) 0.0504(13) -0.0005(11) 0.0008(10) 0.0011(11)
C6 0.087(2) 0.071(2) 0.0555(17) 0.0070(15) -0.0189(16) -0.0159(18)
C32 0.0629(19) 0.070(2) 0.078(2) -0.0126(17) -0.0169(16) 0.0009(15)
C3 0.082(3) 0.106(3) 0.075(2) 0.020(2) 0.022(2) 0.016(2)
C16 0.076(2) 0.057(2) 0.085(2) -0.0066(17) -0.0103(18) 0.0123(17)
C30 0.0578(17) 0.059(2) 0.082(2) -0.0121(17) 0.0180(16) -0.0018(15)
C43 0.108(3) 0.0516(18) 0.0532(16) -0.0029(14) -0.0046(17) -0.0088(17)
C12 0.0565(16) 0.0550(17) 0.0464(14) 0.0079(11) 0.0083(12) 0.0063(12)
C21 0.082(2) 0.064(2) 0.0591(17) 0.0030(15) 0.0127(15) -0.0135(17)
C17 0.107(3) 0.064(2) 0.089(3) -0.010(2) -0.015(2) 0.005(2)
C40 0.0636(18) 0.059(2) 0.094(2) -0.0169(17) 0.0108(17) -0.0002(15)
C22 0.106(3) 0.060(2) 0.097(3) 0.020(2) 0.027(2) -0.011(2)
C8 0.077(2) 0.076(2) 0.0580(17) -0.0166(16) 0.0261(16) -0.0258(18)
C1 0.072(2) 0.097(3) 0.101(3) 0.030(3) -0.036(2) -0.018(2)
C38 0.0443(14) 0.0479(16) 0.077(2) -0.0035(13) 0.0057(14) -0.0005(11)
C27 0.052(2) 0.079(3) 0.137(4) -0.024(3) -0.018(2) 0.0042(17)
C23 0.098(3) 0.089(3) 0.086(3) 0.043(2) 0.042(2) 0.022(2)
C46 0.0600(18) 0.080(2) 0.0615(19) -0.0015(16) 0.0027(15) -0.0187(16)
C2 0.061(2) 0.116(4) 0.111(3) 0.030(3) 0.013(2) -0.004(2)
C20 0.080(2) 0.093(3) 0.070(2) 0.002(2) 0.0064(19) 0.036(2)
C44 0.100(3) 0.065(2) 0.0594(19) -0.0056(16) -0.0186(18) 0.005(2)
C18 0.089(3) 0.114(4) 0.081(3) -0.009(3) -0.023(2) 0.001(3)
C45 0.066(2) 0.098(3) 0.072(2) -0.020(2) -0.0129(17) -0.0079(19)
C29 0.073(2) 0.073(3) 0.143(4) -0.030(3) 0.053(3) -0.018(2)
C28 0.0334(17) 0.082(3) 0.206(6) -0.041(3) 0.011(3) -0.0025(17)
C19 0.085(3) 0.128(4) 0.082(3) -0.009(3) -0.021(2) 0.034(3)
C25 0.088(2) 0.070(2) 0.0477(16) 0.0016(15) 0.0071(15) 0.0026(18)
C14 0.137(4) 0.114(4) 0.063(2) 0.037(2) 0.006(2) -0.035(3)
C47 0.079(2) 0.070(2) 0.085(3) -0.0225(18) 0.006(2) 0.0169(18)
C49 0.083(3) 0.051(2) 0.213(7) -0.026(3) 0.039(4) 0.007(2)
C51 0.079(2) 0.061(2) 0.105(3) 0.013(2) 0.007(2) 0.0141(18)
C48 0.102(3) 0.085(3) 0.136(4) -0.049(3) 0.031(3) 0.010(3)
C24 0.102(3) 0.094(3) 0.0491(18) 0.0154(18) 0.0169(18) 0.017(2)
C50 0.087(3) 0.057(3) 0.167(5) 0.006(3) -0.005(3) 0.026(2)

loop_
_atom_type_symbol
_atom_type_description
_atom_type_scat_dispersion_real
_atom_type_scat_dispersion_imag
_atom_type_scat_source
C C 0.0033 0.0016 'International Tables Vol C Tables 4.2.6.8 and 6.1.1.4'
H H 0 0 'International Tables Vol C Tables 4.2.6.8 and 6.1.1.4'
N N 0.0061 0.0033 'International Tables Vol C Tables 4.2.6.8 and 6.1.1.4'
O O 0.0106 0.006 'International Tables Vol C Tables 4.2.6.8 and 6.1.1.4'
Se Se -0.0929 2.2259 'International Tables Vol C Tables 4.2.6.8 and 6.1.1.4'

loop_
_geom_angle_atom_site_label_1
_geom_angle_atom_site_label_2
_geom_angle_atom_site_label_3
_geom_angle
_geom_angle_site_symmetry_1
_geom_angle_site_symmetry_3
_geom_angle_publ_flag
C35 Se37 C41 98.91(12) . . ?
C9 Se11 C15 100.90(13) . . ?
C34 N33 C40 124.9(3) . . ?
C34 N33 C31 112.3(2) . . ?
C40 N33 C31 122.6(2) . . ?
O26 C4 C3 123.7(4) . . ?
O26 C4 C5 118.4(3) . . ?
C3 C4 C5 117.9(3) . . ?
C9 C10 C12 127.7(3) . . ?
C9 C10 C5 109.2(3) . . ?
C12 C10 C5 123.0(2) . . ?
C41 C42 C43 119.0(3) . . ?
C36 C35 C34 110.4(2) . . ?
C36 C35 Se37 125.5(2) . . ?
C34 C35 Se37 124.07(19) . . ?
C8 N7 C14 124.0(3) . . ?
C8 N7 C5 113.7(3) . . ?
C14 N7 C5 122.1(3) . . ?
O39 C34 N33 125.3(3) . . ?
O39 C34 C35 128.0(3) . . ?
N33 C34 C35 106.7(2) . . ?
N33 C31 C32 111.1(3) . . ?
N33 C31 C36 102.3(2) . . ?
C32 C31 C36 110.8(3) . . ?
N33 C31 C30 110.9(3) . . ?
C32 C31 C30 115.3(3) . . ?
C36 C31 C30 105.5(2) . . ?
C42 C41 C46 120.2(3) . . ?
C42 C41 Se37 123.2(2) . . ?
C46 C41 Se37 116.6(2) . . ?
N7 C5 C6 112.2(2) . . ?
N7 C5 C10 101.2(2) . . ?
C6 C5 C10 110.0(3) . . ?
N7 C5 C4 110.8(3) . . ?
C6 C5 C4 114.4(3) . . ?
C10 C5 C4 107.4(2) . . ?
C10 C9 C8 110.3(3) . . ?
C10 C9 Se11 125.1(2) . . ?
C8 C9 Se11 124.3(2) . . ?
C16 C15 C20 120.1(4) . . ?
C16 C15 Se11 124.1(2) . . ?
C20 C15 Se11 115.7(3) . . ?
C35 C36 C38 128.8(3) . . ?
C35 C36 C31 108.2(2) . . ?
C38 C36 C31 122.8(2) . . ?
C1 C6 C5 120.7(4) . . ?
C27 C32 C31 121.3(4) . . ?
C2 C3 C4 120.7(5) . . ?
C15 C16 C17 120.3(3) . . ?
O52 C30 C29 124.7(4) . . ?
O52 C30 C31 119.8(3) . . ?
C29 C30 C31 115.4(4) . . ?
C44 C43 C42 120.5(3) . . ?
C21 C12 C25 119.9(3) . . ?
C21 C12 C10 121.5(3) . . ?
C25 C12 C10 118.5(3) . . ?
C12 C21 C22 119.9(4) . . ?
C18 C17 C16 119.5(4) . . ?
C23 C22 C21 120.1(4) . . ?
O13 C8 N7 126.8(4) . . ?
O13 C8 C9 127.7(4) . . ?
N7 C8 C9 105.5(3) . . ?
C6 C1 C2 122.4(4) . . ?
C51 C38 C47 119.5(3) . . ?
C51 C38 C36 122.0(4) . . ?
C47 C38 C36 118.4(3) . . ?
C32 C27 C28 122.4(4) . . ?
C24 C23 C22 120.3(3) . . ?
C45 C46 C41 119.3(3) . . ?
C3 C2 C1 122.9(4) . . ?
C15 C20 C19 118.9(4) . . ?
C43 C44 C45 120.5(3) . . ?
C19 C18 C17 119.9(4) . . ?
C44 C45 C46 120.4(3) . . ?
C28 C29 C30 119.6(4) . . ?
C29 C28 C27 123.4(3) . . ?
C18 C19 C20 121.2(4) . . ?
C12 C25 C24 119.3(4) . . ?
C38 C47 C48 120.1(5) . . ?
C50 C49 C48 119.5(4) . . ?
C38 C51 C50 119.7(5) . . ?
C47 C48 C49 119.3(5) . . ?
C23 C24 C25 120.6(4) . . ?
C49 C50 C51 121.9(5) . . ?

loop_
_geom_bond_atom_site_label_1
_geom_bond_atom_site_label_2
_geom_bond_distance
_geom_bond_site_symmetry_2
_geom_bond_publ_flag
Se37 C35 1.898(3) . ?
Se37 C41 1.912(3) . ?
Se11 C9 1.896(3) . ?
Se11 C15 1.905(3) . ?
O39 C34 1.234(3) . ?
O52 C30 1.224(5) . ?
O26 C4 1.204(4) . ?
N33 C34 1.346(4) . ?
N33 C40 1.443(4) . ?
N33 C31 1.447(4) . ?
O13 C8 1.215(4) . ?
C4 C3 1.435(5) . ?
C4 C5 1.551(5) . ?
C10 C9 1.325(4) . ?
C10 C12 1.476(4) . ?
C10 C5 1.534(4) . ?
C42 C41 1.371(4) . ?
C42 C43 1.399(5) . ?
C35 C36 1.327(4) . ?
C35 C34 1.472(4) . ?
N7 C8 1.351(5) . ?
N7 C14 1.445(5) . ?
N7 C5 1.448(4) . ?
C31 C32 1.509(4) . ?
C31 C36 1.532(4) . ?
C31 C30 1.545(5) . ?
C41 C46 1.390(4) . ?
C5 C6 1.514(4) . ?
C9 C8 1.482(5) . ?
C15 C16 1.367(5) . ?
C15 C20 1.377(5) . ?
C36 C38 1.481(4) . ?
C6 C1 1.320(6) . ?
C32 C27 1.288(5) . ?
C3 C2 1.346(7) . ?
C16 C17 1.378(6) . ?
C30 C29 1.461(5) . ?
C43 C44 1.355(6) . ?
C12 C21 1.370(5) . ?
C12 C25 1.388(5) . ?
C21 C22 1.389(5) . ?
C17 C18 1.377(6) . ?
C22 C23 1.369(7) . ?
C1 C2 1.425(8) . ?
C38 C51 1.358(5) . ?
C38 C47 1.377(6) . ?
C27 C28 1.406(8) . ?
C23 C24 1.358(7) . ?
C46 C45 1.381(6) . ?
C20 C19 1.381(7) . ?
C44 C45 1.361(6) . ?
C18 C19 1.351(7) . ?
C29 C28 1.369(9) . ?
C25 C24 1.387(6) . ?
C47 C48 1.383(6) . ?
C49 C50 1.336(9) . ?
C49 C48 1.383(9) . ?
C51 C50 1.373(6) . ?
